data_7032106
loop_
_publ_author_name
'Lv, Xiaofeng'
'Liu, Lu'
'Huang, Chao'
'Guo, Li'an'
'Wu, Jie'
'Hou, Hongwei'
'Fan, Yaoting'

_publ_section_title
;
 Metal-organic frameworks based on the
 [1,1':3',1''-terphenyl]-3,3'',5,5''-tetracarboxylic acid ligand:
 syntheses, structures and magnetic properties.
;
_journal_issue 41
_journal_name_full 'Dalton transactions (Cambridge, England : 2003)'
_journal_page_first 15475
_journal_page_last 15481
_journal_paper_doi 10.1039/c4dt02342k
_journal_volume 43
_journal_year 2014
_chemical_formula_moiety 'C16 H9 N Ni O6'
_chemical_formula_sum 'C16 H13 N Ni O6'
_chemical_formula_weight 373.98
_chemical_name_common '[Ni(TPTA)0.5(4,4'-bpy)0.5(H2O)2]n'
_chemical_name_systematic
; 
 ? 
;
_space_group_IT_number 15
_symmetry_cell_setting monoclinic
_symmetry_space_group_name_Hall '-C 2yc'
_symmetry_space_group_name_H-M 'C 1 2/c 1'
_atom_sites_solution_hydrogens geom
_atom_sites_solution_primary direct
_atom_sites_solution_secondary difmap
_audit_creation_method SHELXL-97
_cell_angle_alpha 90.00
_cell_angle_beta 111.08(3)
_cell_angle_gamma 90.00
_cell_formula_units_Z 8
_cell_length_a 18.937(4)
_cell_length_b 11.546(2)
_cell_length_c 15.385(3)
_cell_measurement_reflns_used 4164
_cell_measurement_temperature 293(2)
_cell_measurement_theta_max 28.2566
_cell_measurement_theta_min 2.1069
_cell_volume 3138.8(12)
_computing_cell_refinement 'CrystalClear (Rigaku/MSC Inc., 2006)'
_computing_data_collection 'CrystalClear (Rigaku/MSC Inc., 2006)'
_computing_data_reduction 'CrystalClear (Rigaku/MSC Inc., 2006)'
_computing_molecular_graphics SHELXTL
_computing_publication_material SHELXTL
_computing_structure_refinement 'SHELXL-97 (Sheldrick, 1997)'
_computing_structure_solution 'SHELXS-97 (Sheldrick, 1990)'
_diffrn_ambient_temperature 293(2)
_diffrn_measured_fraction_theta_full 0.981
_diffrn_measured_fraction_theta_max 0.981
_diffrn_measurement_device_type Saturn724
_diffrn_measurement_method dtprofit.ref
_diffrn_radiation_monochromator graphite
_diffrn_radiation_source 'fine-focus sealed tube'
_diffrn_radiation_type MoK\a
_diffrn_radiation_wavelength 0.71073
_diffrn_reflns_av_R_equivalents 0.0485
_diffrn_reflns_av_unetI/netI 0.0348
_diffrn_reflns_limit_h_max 22
_diffrn_reflns_limit_h_min -22
_diffrn_reflns_limit_k_max 13
_diffrn_reflns_limit_k_min -13
_diffrn_reflns_limit_l_max 18
_diffrn_reflns_limit_l_min -18
_diffrn_reflns_number 14699
_diffrn_reflns_theta_full 25.50
_diffrn_reflns_theta_max 25.50
_diffrn_reflns_theta_min 2.11
_diffrn_standards_decay_% none
_exptl_absorpt_coefficient_mu 1.268
_exptl_absorpt_correction_T_max 0.8228
_exptl_absorpt_correction_T_min 0.7946
_exptl_absorpt_correction_type multi-scan
_exptl_absorpt_process_details sadabs
_exptl_crystal_colour green
_exptl_crystal_density_diffrn 1.583
_exptl_crystal_density_method 'not measured'
_exptl_crystal_description block
_exptl_crystal_F_000 1536
_exptl_crystal_size_max 0.19
_exptl_crystal_size_mid 0.18
_exptl_crystal_size_min 0.16
_refine_diff_density_max 0.664
_refine_diff_density_min -0.285
_refine_diff_density_rms 0.076
_refine_ls_extinction_method none
_refine_ls_goodness_of_fit_ref 1.004
_refine_ls_hydrogen_treatment constr
_refine_ls_matrix_type full
_refine_ls_number_parameters 218
_refine_ls_number_reflns 2871
_refine_ls_number_restraints 0
_refine_ls_restrained_S_all 1.004
_refine_ls_R_factor_all 0.0528
_refine_ls_R_factor_gt 0.0468
_refine_ls_shift/su_max 0.000
_refine_ls_shift/su_mean 0.000
_refine_ls_structure_factor_coef Fsqd
_refine_ls_weighting_details 'calc w=1/[\s^2^(Fo^2^)+(0.0714P)^2^+5.5255P] where P=(Fo^2^+2Fc^2^)/3'
_refine_ls_weighting_scheme calc
_refine_ls_wR_factor_gt 0.1152
_refine_ls_wR_factor_ref 0.1205
_reflns_number_gt 2620
_reflns_number_total 2871
_reflns_threshold_expression >2sigma(I)
_cod_data_source_file c4dt02342k2.cif
_cod_data_source_block 2
_cod_depositor_comments 'Adding full bibliography for 7032105--7032109.cif.'
_cod_original_cell_volume 3138.7(11)
_cod_original_sg_symbol_H-M 'C 2/c'
_cod_database_code 7032106

loop_
_symmetry_equiv_pos_as_xyz
'x, y, z'
'-x, y, -z+1/2'
'x+1/2, y+1/2, z'
'-x+1/2, y+1/2, -z+1/2'
'-x, -y, -z'
'x, -y, z-1/2'
'-x+1/2, -y+1/2, -z'
'x+1/2, -y+1/2, z-1/2'

loop_
_atom_site_label
_atom_site_type_symbol
_atom_site_fract_x
_atom_site_fract_y
_atom_site_fract_z
_atom_site_U_iso_or_equiv
_atom_site_adp_type
_atom_site_occupancy
_atom_site_symmetry_multiplicity
_atom_site_calc_flag
_atom_site_refinement_flags
Ni1 Ni 0.22552(2) 0.66735(3) 0.64006(3) 0.02736(17) Uani 1 1 d .
O1 O 0.24831(13) 0.7005(2) 0.77572(15) 0.0313(5) Uani 1 1 d .
O2 O 0.33923(17) 0.8337(2) 0.81009(17) 0.0447(7) Uani 1 1 d .
O3 O 0.22906(13) 0.4292(2) 1.02003(15) 0.0336(5) Uani 1 1 d .
O4 O 0.29851(13) 0.4704(2) 1.16433(15) 0.0359(6) Uani 1 1 d .
O5 O 0.13706(14) 0.5584(2) 0.64418(19) 0.0441(6) Uani 1 1 d .
O6 O 0.30870(13) 0.7809(2) 0.63214(16) 0.0376(6) Uani 1 1 d .
N1 N 0.14456(16) 0.7907(3) 0.58836(19) 0.0329(6) Uani 1 1 d .
C1 C 0.30197(18) 0.7571(3) 0.8319(2) 0.0272(7) Uani 1 1 d .
C2 C 0.32251(17) 0.7263(3) 0.9332(2) 0.0242(6) Uani 1 1 d .
C3 C 0.29119(17) 0.6279(3) 0.9569(2) 0.0260(7) Uani 1 1 d .
H3 H 0.2561 0.5840 0.9105 0.031 Uiso 1 1 calc R
C4 C 0.31212(16) 0.5951(3) 1.0495(2) 0.0251(6) Uani 1 1 d .
C5 C 0.27848(17) 0.4922(3) 1.0788(2) 0.0269(7) Uani 1 1 d .
C6 C 0.36389(17) 0.6622(3) 1.1183(2) 0.0250(7) Uani 1 1 d .
H6A H 0.3776 0.6400 1.1803 0.030 Uiso 1 1 calc R
C7 C 0.39554(16) 0.7617(3) 1.0967(2) 0.0240(6) Uani 1 1 d .
C8 C 0.37463(17) 0.7923(3) 1.0032(2) 0.0261(7) Uani 1 1 d .
H8 H 0.3958 0.8578 0.9871 0.031 Uiso 1 1 calc R
C9 C 0.44963(17) 0.8303(3) 1.1736(2) 0.0259(7) Uani 1 1 d .
C10 C 0.5000 0.7726(4) 1.2500 0.0259(9) Uani 1 2 d S
H10 H 0.5000 0.6921 1.2500 0.031 Uiso 1 2 calc SR
C11 C 0.45003(19) 0.9507(3) 1.1743(2) 0.0350(8) Uani 1 1 d .
H11 H 0.4168 0.9914 1.1240 0.042 Uiso 1 1 calc R
C12 C 0.5000 1.0107(4) 1.2500 0.0376(12) Uani 1 2 d S
H12 H 0.5000 1.0912 1.2500 0.045 Uiso 1 2 calc SR
C13 C 0.14228(19) 0.8849(3) 0.6366(2) 0.0344(8) Uani 1 1 d .
H13 H 0.1803 0.8957 0.6944 0.041 Uiso 1 1 calc R
C14 C 0.08677(19) 0.9669(3) 0.6053(2) 0.0358(8) Uani 1 1 d .
H14 H 0.0870 1.0306 0.6424 0.043 Uiso 1 1 calc R
C15 C 0.03024(18) 0.9553(3) 0.5188(2) 0.0323(7) Uani 1 1 d .
C16 C 0.0332(2) 0.8574(4) 0.4694(3) 0.0563(12) Uani 1 1 d .
H16 H -0.0037 0.8453 0.4109 0.068 Uiso 1 1 calc R
C17 C 0.0895(2) 0.7775(4) 0.5051(3) 0.0546(12) Uani 1 1 d .
H17 H 0.0896 0.7117 0.4703 0.065 Uiso 1 1 calc R

loop_
_atom_site_aniso_label
_atom_site_aniso_U_11
_atom_site_aniso_U_22
_atom_site_aniso_U_33
_atom_site_aniso_U_23
_atom_site_aniso_U_13
_atom_site_aniso_U_12
Ni1 0.0334(3) 0.0267(3) 0.0183(2) 0.00161(15) 0.00479(17) 0.00831(16)
O1 0.0353(12) 0.0371(13) 0.0172(10) -0.0009(9) 0.0042(9) -0.0008(10)
O2 0.0707(19) 0.0393(15) 0.0218(12) 0.0017(10) 0.0140(12) -0.0187(12)
O3 0.0405(13) 0.0323(13) 0.0243(11) -0.0048(10) 0.0072(10) -0.0116(10)
O4 0.0446(14) 0.0376(14) 0.0220(12) -0.0007(10) 0.0079(10) -0.0161(11)
O5 0.0443(14) 0.0371(14) 0.0505(16) 0.0015(12) 0.0164(12) 0.0001(11)
O6 0.0422(14) 0.0413(14) 0.0284(13) 0.0049(11) 0.0116(11) 0.0025(11)
N1 0.0349(15) 0.0329(15) 0.0287(15) 0.0018(12) 0.0087(12) 0.0102(12)
C1 0.0362(18) 0.0225(15) 0.0211(15) 0.0006(12) 0.0081(13) 0.0068(13)
C2 0.0278(16) 0.0244(16) 0.0168(14) 0.0004(12) 0.0036(12) 0.0051(12)
C3 0.0285(16) 0.0279(16) 0.0190(15) -0.0053(12) 0.0054(12) 0.0012(13)
C4 0.0255(15) 0.0252(15) 0.0231(15) -0.0007(12) 0.0069(12) -0.0023(12)
C5 0.0294(16) 0.0270(16) 0.0223(15) -0.0036(12) 0.0068(12) -0.0053(13)
C6 0.0283(16) 0.0273(16) 0.0164(14) 0.0033(12) 0.0046(12) -0.0001(12)
C7 0.0221(15) 0.0268(16) 0.0204(15) -0.0007(12) 0.0043(12) 0.0007(12)
C8 0.0277(16) 0.0233(15) 0.0239(16) 0.0031(12) 0.0051(13) -0.0006(12)
C9 0.0244(15) 0.0270(16) 0.0219(16) 0.0012(12) 0.0032(13) -0.0004(12)
C10 0.028(2) 0.023(2) 0.023(2) 0.000 0.0047(18) 0.000
C11 0.0386(18) 0.0293(18) 0.0266(17) 0.0056(14) -0.0011(14) 0.0032(14)
C12 0.047(3) 0.020(2) 0.034(3) 0.000 0.000(2) 0.000
C13 0.0365(18) 0.0314(18) 0.0278(17) 0.0003(14) 0.0027(14) 0.0053(14)
C14 0.0368(18) 0.0290(18) 0.0373(19) -0.0029(14) 0.0081(15) 0.0078(14)
C15 0.0288(16) 0.0339(18) 0.0324(17) 0.0053(14) 0.0087(14) 0.0092(14)
C16 0.056(3) 0.060(3) 0.034(2) -0.0107(18) -0.0071(18) 0.032(2)
C17 0.059(3) 0.050(2) 0.038(2) -0.0155(18) -0.0025(19) 0.024(2)

loop_
_atom_type_symbol
_atom_type_description
_atom_type_scat_dispersion_real
_atom_type_scat_dispersion_imag
_atom_type_scat_source
C C 0.0033 0.0016 'International Tables Vol C Tables 4.2.6.8 and 6.1.1.4'
H H 0.0000 0.0000 'International Tables Vol C Tables 4.2.6.8 and 6.1.1.4'
N N 0.0061 0.0033 'International Tables Vol C Tables 4.2.6.8 and 6.1.1.4'
O O 0.0106 0.0060 'International Tables Vol C Tables 4.2.6.8 and 6.1.1.4'
Ni Ni 0.3393 1.1124 'International Tables Vol C Tables 4.2.6.8 and 6.1.1.4'

loop_
_geom_angle_atom_site_label_1
_geom_angle_atom_site_label_2
_geom_angle_atom_site_label_3
_geom_angle
_geom_angle_site_symmetry_1
_geom_angle_site_symmetry_3
O1 Ni1 N1 97.05(11) . .
O1 Ni1 O4 94.58(9) . 6_565
N1 Ni1 O4 168.00(10) . 6_565
O1 Ni1 O6 93.22(10) . .
N1 Ni1 O6 90.91(11) . .
O4 Ni1 O6 91.42(10) 6_565 .
O1 Ni1 O5 87.64(10) . .
N1 Ni1 O5 86.24(11) . .
O4 Ni1 O5 91.27(10) 6_565 .
O6 Ni1 O5 177.10(10) . .
O1 Ni1 O3 156.49(9) . 6_565
N1 Ni1 O3 106.00(10) . 6_565
O4 Ni1 O3 62.19(9) 6_565 6_565
O6 Ni1 O3 91.04(9) . 6_565
O5 Ni1 O3 89.26(10) . 6_565
O1 Ni1 C5 125.43(10) . 6_565
N1 Ni1 C5 137.20(11) . 6_565
O4 Ni1 C5 30.94(10) 6_565 6_565
O6 Ni1 C5 91.62(11) . 6_565
O5 Ni1 C5 90.14(11) . 6_565
O3 Ni1 C5 31.25(9) 6_565 6_565
C1 O1 Ni1 129.3(2) . .
C5 O3 Ni1 85.92(18) . 6_566
C5 O4 Ni1 91.98(19) . 6_566
C17 N1 C13 117.2(3) . .
C17 N1 Ni1 120.9(2) . .
C13 N1 Ni1 121.8(2) . .
O2 C1 O1 125.3(3) . .
O2 C1 C2 119.0(3) . .
O1 C1 C2 115.7(3) . .
C3 C2 C8 119.7(3) . .
C3 C2 C1 119.2(3) . .
C8 C2 C1 121.1(3) . .
C4 C3 C2 120.1(3) . .
C4 C3 H3 120.0 . .
C2 C3 H3 120.0 . .
C3 C4 C6 119.5(3) . .
C3 C4 C5 122.2(3) . .
C6 C4 C5 118.3(3) . .
O4 C5 O3 119.9(3) . .
O4 C5 C4 118.3(3) . .
O3 C5 C4 121.7(3) . .
O4 C5 Ni1 57.08(16) . 6_566
O3 C5 Ni1 62.83(16) . 6_566
C4 C5 Ni1 174.9(2) . 6_566
C4 C6 C7 121.6(3) . .
C4 C6 H6A 119.2 . .
C7 C6 H6A 119.2 . .
C6 C7 C8 118.0(3) . .
C6 C7 C9 118.9(3) . .
C8 C7 C9 123.1(3) . .
C2 C8 C7 121.1(3) . .
C2 C8 H8 119.4 . .
C7 C8 H8 119.4 . .
C10 C9 C11 118.2(3) . .
C10 C9 C7 119.0(3) . .
C11 C9 C7 122.7(3) . .
C9 C10 C9 122.7(4) 2_657 .
C9 C10 H10 118.7 2_657 .
C9 C10 H10 118.7 . .
C12 C11 C9 120.2(3) . .
C12 C11 H11 119.9 . .
C9 C11 H11 119.9 . .
C11 C12 C11 120.4(4) . 2_657
C11 C12 H12 119.8 . .
C11 C12 H12 119.8 2_657 .
N1 C13 C14 123.2(3) . .
N1 C13 H13 118.4 . .
C14 C13 H13 118.4 . .
C13 C14 C15 120.2(3) . .
C13 C14 H14 119.9 . .
C15 C14 H14 119.9 . .
C16 C15 C14 116.1(3) . .
C16 C15 C15 122.1(4) . 5_576
C14 C15 C15 121.8(4) . 5_576
C17 C16 C15 120.9(4) . .
C17 C16 H16 119.5 . .
C15 C16 H16 119.5 . .
N1 C17 C16 122.3(4) . .
N1 C17 H17 118.8 . .
C16 C17 H17 118.8 . .

loop_
_geom_bond_atom_site_label_1
_geom_bond_atom_site_label_2
_geom_bond_distance
_geom_bond_site_symmetry_2
Ni1 O1 2.010(2) .
Ni1 N1 2.033(3) .
Ni1 O4 2.051(2) 6_565
Ni1 O6 2.087(3) .
Ni1 O5 2.114(3) .
Ni1 O3 2.178(2) 6_565
Ni1 C5 2.442(3) 6_565
O1 C1 1.255(4) .
O2 C1 1.251(4) .
O3 C5 1.270(4) .
O3 Ni1 2.178(2) 6_566
O4 C5 1.257(4) .
O4 Ni1 2.051(2) 6_566
N1 C17 1.338(5) .
N1 C13 1.326(5) .
C1 C2 1.507(4) .
C2 C3 1.389(5) .
C2 C8 1.396(4) .
C3 C4 1.387(4) .
C3 H3 0.9300 .
C4 C6 1.392(4) .
C4 C5 1.493(4) .
C5 Ni1 2.442(3) 6_566
C6 C7 1.390(4) .
C6 H6A 0.9300 .
C7 C8 1.393(4) .
C7 C9 1.486(4) .
C8 H8 0.9300 .
C9 C10 1.389(4) .
C9 C11 1.390(5) .
C10 C9 1.389(4) 2_657
C10 H10 0.9300 .
C11 C12 1.392(4) .
C11 H11 0.9300 .
C12 C11 1.392(4) 2_657
C12 H12 0.9300 .
C13 C14 1.367(5) .
C13 H13 0.9300 .
C14 C15 1.382(5) .
C14 H14 0.9300 .
C15 C16 1.375(5) .
C15 C15 1.495(6) 5_576
C16 C17 1.366(5) .
C16 H16 0.9300 .
C17 H17 0.9300 .

loop_
_geom_torsion_atom_site_label_1
_geom_torsion_atom_site_label_2
_geom_torsion_atom_site_label_3
_geom_torsion_atom_site_label_4
_geom_torsion
_geom_torsion_site_symmetry_1
_geom_torsion_site_symmetry_4
N1 Ni1 O1 C1 -100.3(3) . .
O4 Ni1 O1 C1 82.7(3) 6_565 .
O6 Ni1 O1 C1 -9.0(3) . .
O5 Ni1 O1 C1 173.8(3) . .
O3 Ni1 O1 C1 91.1(3) 6_565 .
C5 Ni1 O1 C1 85.3(3) 6_565 .
O1 Ni1 N1 C17 -152.4(3) . .
O4 Ni1 N1 C17 13.1(7) 6_565 .
O6 Ni1 N1 C17 114.2(3) . .
O5 Ni1 N1 C17 -65.3(3) . .
O3 Ni1 N1 C17 22.9(4) 6_565 .
C5 Ni1 N1 C17 20.9(4) 6_565 .
O1 Ni1 N1 C13 25.1(3) . .
O4 Ni1 N1 C13 -169.4(4) 6_565 .
O6 Ni1 N1 C13 -68.3(3) . .
O5 Ni1 N1 C13 112.2(3) . .
O3 Ni1 N1 C13 -159.6(3) 6_565 .
C5 Ni1 N1 C13 -161.6(3) 6_565 .
Ni1 O1 C1 O2 23.6(5) . .
Ni1 O1 C1 C2 -155.2(2) . .
O2 C1 C2 C3 -168.3(3) . .
O1 C1 C2 C3 10.6(4) . .
O2 C1 C2 C8 9.1(4) . .
O1 C1 C2 C8 -172.0(3) . .
C8 C2 C3 C4 -0.5(5) . .
C1 C2 C3 C4 177.0(3) . .
C2 C3 C4 C6 0.8(5) . .
C2 C3 C4 C5 178.2(3) . .
Ni1 O4 C5 O3 -0.6(3) 6_566 .
Ni1 O4 C5 C4 177.3(3) 6_566 .
Ni1 O3 C5 O4 0.6(3) 6_566 .
Ni1 O3 C5 C4 -177.3(3) 6_566 .
C3 C4 C5 O4 -177.6(3) . .
C6 C4 C5 O4 -0.2(4) . .
C3 C4 C5 O3 0.3(5) . .
C6 C4 C5 O3 177.7(3) . .
C3 C4 C5 Ni1 -151(2) . 6_566
C6 C4 C5 Ni1 26(3) . 6_566
C3 C4 C6 C7 -0.2(5) . .
C5 C4 C6 C7 -177.6(3) . .
C4 C6 C7 C8 -0.7(5) . .
C4 C6 C7 C9 179.1(3) . .
C3 C2 C8 C7 -0.4(5) . .
C1 C2 C8 C7 -177.8(3) . .
C6 C7 C8 C2 1.0(4) . .
C9 C7 C8 C2 -178.8(3) . .
C6 C7 C9 C10 37.3(4) . .
C8 C7 C9 C10 -142.9(3) . .
C6 C7 C9 C11 -140.1(3) . .
C8 C7 C9 C11 39.8(5) . .
C11 C9 C10 C9 0.0(2) . 2_657
C7 C9 C10 C9 -177.5(3) . 2_657
C10 C9 C11 C12 0.1(5) . .
C7 C9 C11 C12 177.4(3) . .
C9 C11 C12 C11 0.0(2) . 2_657
C17 N1 C13 C14 0.4(6) . .
Ni1 N1 C13 C14 -177.2(3) . .
N1 C13 C14 C15 -1.5(6) . .
C13 C14 C15 C16 1.3(6) . .
C13 C14 C15 C15 -178.3(4) . 5_576
C14 C15 C16 C17 -0.3(7) . .
C15 C15 C16 C17 179.4(5) 5_576 .
C13 N1 C17 C16 0.7(7) . .
Ni1 N1 C17 C16 178.3(4) . .
C15 C16 C17 N1 -0.7(8) . .
